data_7055822
loop_
_publ_author_name
'Senthan, Selvam Amudhan'
'Alexander, Vedamanickam'

_publ_section_title
;
 Synthesis, luminescence, and electrochemical studies of tetra- and
 octanuclear ruthenium(ii) complexes of tolylterpyridine appended
 calixarenes
;
_journal_issue 12
_journal_name_full 'New J. Chem.'
_journal_page_first 10064
_journal_paper_doi 10.1039/C6NJ02564A
_journal_volume 40
_journal_year 2016
_chemical_formula_sum 'C51 H64 O4'
_chemical_formula_weight 741.02
_chemical_name_systematic p-t-butylcalix[4]arene
_space_group_crystal_system tetragonal
_space_group_IT_number 85
_space_group_name_Hall '-P 4a'
_space_group_name_H-M_alt 'P 4/n'
_symmetry_space_group_name_Hall '-P 4a'
_symmetry_space_group_name_H-M 'P 4/n :2'
_atom_sites_solution_hydrogens mixed
_audit_creation_method SHELXL-2014/7
_audit_update_record
;
2016-01-16 deposited with the CCDC.
2016-10-13 downloaded from the CCDC.
;
_cell_angle_alpha 90
_cell_angle_beta 90
_cell_angle_gamma 90
_cell_formula_units_Z 2
_cell_length_a 12.754(5)
_cell_length_b 12.754(5)
_cell_length_c 13.787(6)
_cell_measurement_reflns_used 3120
_cell_measurement_temperature 293(2)
_cell_measurement_theta_max 23.1
_cell_measurement_theta_min 2.2
_cell_volume 2242.7(16)
_computing_cell_refinement 'APEX2/SAINT (Bruker, 2004)'
_computing_data_collection 'APEX2 (Bruker, 2004)'
_computing_data_reduction 'SAINT/XPREP (Bruker, 2004)'
_computing_molecular_graphics 'ORTEP3 (Farrugia, 1997) and Mercury (Bruno et al., 2002)'
_computing_publication_material 'SHELXL-2014 (Sheldrick, 2014)'
_computing_structure_refinement 'SHELXL-2014 (Sheldrick, 2014)'
_computing_structure_solution 'SIR92 (Altornare et al., 1993)'
_diffrn_ambient_temperature 293(2)
_diffrn_measured_fraction_theta_full 0.999
_diffrn_measured_fraction_theta_max 0.999
_diffrn_measurement_device_type 'Bruker axs kapaa apex2 CCD Diffractometer'
_diffrn_measurement_method '\w and \f scan'
_diffrn_radiation_type MoK\a
_diffrn_radiation_wavelength 0.71073
_diffrn_reflns_av_R_equivalents 0.0281
_diffrn_reflns_av_unetI/netI 0.0157
_diffrn_reflns_Laue_measured_fraction_full 0.999
_diffrn_reflns_Laue_measured_fraction_max 0.999
_diffrn_reflns_limit_h_max 15
_diffrn_reflns_limit_h_min -10
_diffrn_reflns_limit_k_max 15
_diffrn_reflns_limit_k_min -14
_diffrn_reflns_limit_l_max 16
_diffrn_reflns_limit_l_min -16
_diffrn_reflns_number 21156
_diffrn_reflns_point_group_measured_fraction_full 0.999
_diffrn_reflns_point_group_measured_fraction_max 0.999
_diffrn_reflns_theta_full 24.988
_diffrn_reflns_theta_max 24.988
_diffrn_reflns_theta_min 2.175
_diffrn_source 'Sealed tube'
_exptl_absorpt_coefficient_mu 0.067
_exptl_absorpt_correction_T_max 0.96
_exptl_absorpt_correction_T_min 0.93
_exptl_absorpt_correction_type multi-scan
_exptl_absorpt_process_details 'SADABS (Bruker, 1999)'
_exptl_crystal_colour colourless
_exptl_crystal_density_diffrn 1.097
_exptl_crystal_description block
_exptl_crystal_F_000 804
_exptl_crystal_recrystallization_method 'Re-crystallisation from solvent: Toluene'
_exptl_crystal_size_max 0.3
_exptl_crystal_size_mid 0.2
_exptl_crystal_size_min 0.2
_refine_diff_density_max 0.188
_refine_diff_density_min -0.250
_refine_diff_density_rms 0.033
_refine_ls_extinction_method none
_refine_ls_goodness_of_fit_ref 1.103
_refine_ls_hydrogen_treatment mixed
_refine_ls_matrix_type full
_refine_ls_number_parameters 184
_refine_ls_number_reflns 1990
_refine_ls_number_restraints 154
_refine_ls_restrained_S_all 1.117
_refine_ls_R_factor_all 0.0755
_refine_ls_R_factor_gt 0.0500
_refine_ls_shift/su_max 0.000
_refine_ls_shift/su_mean 0.000
_refine_ls_structure_factor_coef Fsqd
_refine_ls_weighting_details 'w=1/[\s^2^(Fo^2^)+(0.0770P)^2^+0.6315P] where P=(Fo^2^+2Fc^2^)/3'
_refine_ls_weighting_scheme calc
_refine_ls_wR_factor_gt 0.1381
_refine_ls_wR_factor_ref 0.1722
_reflns_Friedel_coverage 0.000
_reflns_number_gt 1366
_reflns_number_total 1990
_reflns_threshold_expression 'I > 2\s(I)'
_cod_data_source_file c6nj02564a2.cif
_cod_data_source_block NEW
_cod_depositor_comments 'Adding full bibliography for 7055822.cif.'
_cod_original_cell_volume 2243(2)
_cod_database_code 7055822
_shelx_shelxl_version_number 2014/7
_shelx_space_group_comment
;
The symmetry employed for this shelxl refinement is uniquely defined
by the following loop, which should always be used as a source of
symmetry information in preference to the above space-group names.
They are only intended as comments.
;

loop_
_space_group_symop_operation_xyz
'x, y, z'
'-x+1/2, -y+1/2, z'
'-y+1/2, x, z'
'y, -x+1/2, z'
'-x, -y, -z'
'x-1/2, y-1/2, -z'
'y-1/2, -x, -z'
'-y, x-1/2, -z'

loop_
_atom_site_label
_atom_site_type_symbol
_atom_site_fract_x
_atom_site_fract_y
_atom_site_fract_z
_atom_site_U_iso_or_equiv
_atom_site_adp_type
_atom_site_occupancy
_atom_site_site_symmetry_order
_atom_site_calc_flag
_atom_site_refinement_flags_posn
_atom_site_refinement_flags_adp
_atom_site_refinement_flags_occupancy
_atom_site_disorder_assembly
_atom_site_disorder_group
C1 C 0.06676(14) 0.15540(14) 0.53904(15) 0.0523(5) Uani 1 1 d . . . . .
C2 C -0.00243(14) 0.22608(14) 0.58073(15) 0.0529(5) Uani 1 1 d . . . . .
C3 C -0.05391(16) 0.19698(17) 0.66429(17) 0.0605(6) Uani 1 1 d . . . . .
C4 C -0.03887(17) 0.10045(17) 0.70837(17) 0.0660(6) Uani 1 1 d D . . . .
C5 C 0.03135(16) 0.03273(16) 0.66391(17) 0.0626(6) Uani 1 1 d . . . . .
H5 H 0.0425 -0.0328 0.6917 0.075 Uiso 1 1 calc R U . . .
C6 C 0.08531(14) 0.05771(14) 0.58078(16) 0.0541(5) Uani 1 1 d . . . . .
C7 C -0.1047(9) 0.0541(9) 0.7917(8) 0.076(3) Uani 0.412(8) 1 d D U P A -1
C8 C -0.1669(11) 0.1418(8) 0.8396(8) 0.133(4) Uani 0.412(8) 1 d D U P A -1
H8A H -0.1202 0.1973 0.8583 0.199 Uiso 0.412(8) 1 calc R U P A -1
H8B H -0.2020 0.1151 0.8961 0.199 Uiso 0.412(8) 1 calc R U P A -1
H8C H -0.2179 0.1685 0.7947 0.199 Uiso 0.412(8) 1 calc R U P A -1
C9 C -0.0284(11) 0.0060(11) 0.8664(11) 0.101(4) Uani 0.412(8) 1 d D U P A -1
H9A H 0.0052 -0.0543 0.8387 0.152 Uiso 0.412(8) 1 calc R U P A -1
H9B H -0.0666 -0.0145 0.9233 0.152 Uiso 0.412(8) 1 calc R U P A -1
H9C H 0.0237 0.0570 0.8838 0.152 Uiso 0.412(8) 1 calc R U P A -1
C10 C -0.1798(6) -0.0326(8) 0.7594(6) 0.106(3) Uani 0.412(8) 1 d D U P A -1
H10A H -0.2226 -0.0074 0.7072 0.159 Uiso 0.412(8) 1 calc R U P A -1
H10B H -0.2236 -0.0525 0.8129 0.159 Uiso 0.412(8) 1 calc R U P A -1
H10C H -0.1401 -0.0922 0.7380 0.159 Uiso 0.412(8) 1 calc R U P A -1
C7' C -0.0950(7) 0.0799(8) 0.8065(6) 0.092(3) Uani 0.588(8) 1 d D U P A -2
C8' C -0.0810(8) 0.1677(5) 0.8807(5) 0.130(3) Uani 0.588(8) 1 d D U P A -2
H8'1 H -0.0083 0.1732 0.8980 0.196 Uiso 0.588(8) 1 calc R U P A -2
H8'2 H -0.1217 0.1522 0.9375 0.196 Uiso 0.588(8) 1 calc R U P A -2
H8'3 H -0.1043 0.2328 0.8532 0.196 Uiso 0.588(8) 1 calc R U P A -2
C9' C -0.0546(10) -0.0220(8) 0.8533(11) 0.147(5) Uani 0.588(8) 1 d D U P A -2
H9'1 H 0.0192 -0.0158 0.8658 0.221 Uiso 0.588(8) 1 calc R U P A -2
H9'2 H -0.0668 -0.0798 0.8102 0.221 Uiso 0.588(8) 1 calc R U P A -2
H9'3 H -0.0910 -0.0339 0.9133 0.221 Uiso 0.588(8) 1 calc R U P A -2
C10' C -0.2106(5) 0.0657(7) 0.7808(5) 0.133(3) Uani 0.588(8) 1 d D U P A -2
H10D H -0.2488 0.0452 0.8377 0.199 Uiso 0.588(8) 1 calc R U P A -2
H10E H -0.2174 0.0124 0.7321 0.199 Uiso 0.588(8) 1 calc R U P A -2
H10F H -0.2383 0.1306 0.7565 0.199 Uiso 0.588(8) 1 calc R U P A -2
C11 C -0.01860(15) 0.33550(15) 0.53900(17) 0.0586(6) Uani 1 1 d . . . . .
H11B H -0.0100 0.3329 0.4691 0.070 Uiso 1 1 calc R U . . .
H11A H -0.0897 0.3582 0.5525 0.070 Uiso 1 1 calc R U . . .
C12 C 0.2500 0.2500 0.7280(4) 0.0988(17) Uani 1 4 d DS TU P B .
H12A H 0.2538 0.1791 0.7048 0.148 Uiso 0.25 1 calc R U P . .
H12B H 0.1867 0.2822 0.7048 0.148 Uiso 0.25 1 calc R U P . .
H12C H 0.3095 0.2887 0.7048 0.148 Uiso 0.25 1 calc R U P . .
C13 C 0.2500 0.2500 0.8342(4) 0.0739(12) Uani 1 4 d DS TU P . .
C14 C 0.2452(7) 0.3410(5) 0.8836(5) 0.123(2) Uani 0.5 1 d D U P B -3
H14 H 0.2420 0.4038 0.8494 0.148 Uiso 0.5 1 calc R U P B -3
C15 C 0.2448(11) 0.3434(8) 0.9828(6) 0.172(3) Uani 0.5 1 d D U P B -3
H15 H 0.2412 0.4068 1.0159 0.207 Uiso 0.5 1 calc R U P B -3
C16 C 0.2500 0.2500 1.0324(7) 0.163(4) Uani 1 4 d DS TU P . .
H16 H 0.2500 0.2500 1.1002(17) 0.195 Uiso 1 4 d DS U P . .
O1 O 0.11722(11) 0.18352(11) 0.45412(10) 0.0654(5) Uani 1 1 d . . . . .
H1 H 0.1551 0.1353 0.4363 0.098 Uiso 1 1 calc R U . . .
H3 H -0.1044(19) 0.2468(19) 0.6930(16) 0.073(6) Uiso 1 1 d . . . . .

loop_
_atom_site_aniso_label
_atom_site_aniso_U_11
_atom_site_aniso_U_22
_atom_site_aniso_U_33
_atom_site_aniso_U_23
_atom_site_aniso_U_13
_atom_site_aniso_U_12
C1 0.0432(10) 0.0511(11) 0.0627(12) -0.0034(9) -0.0090(9) -0.0054(8)
C2 0.0412(10) 0.0493(11) 0.0681(13) -0.0009(9) -0.0116(9) -0.0024(8)
C3 0.0475(11) 0.0553(12) 0.0787(15) -0.0007(11) -0.0012(10) 0.0052(9)
C4 0.0553(12) 0.0620(13) 0.0808(15) 0.0084(11) 0.0037(11) 0.0040(10)
C5 0.0538(12) 0.0498(11) 0.0841(15) 0.0086(10) -0.0014(11) 0.0022(9)
C6 0.0443(10) 0.0454(10) 0.0727(13) -0.0056(9) -0.0098(9) -0.0035(8)
C7 0.083(6) 0.074(7) 0.069(5) 0.002(4) 0.009(4) 0.012(4)
C8 0.164(10) 0.122(7) 0.111(8) 0.017(6) 0.069(7) 0.036(8)
C9 0.114(7) 0.122(9) 0.067(5) 0.026(6) -0.003(5) -0.005(6)
C10 0.095(5) 0.122(7) 0.101(5) 0.012(5) 0.018(4) -0.039(5)
C7' 0.097(5) 0.070(4) 0.110(6) 0.023(4) 0.036(5) 0.016(3)
C8' 0.173(7) 0.123(5) 0.095(4) -0.002(4) 0.035(5) 0.017(5)
C9' 0.174(10) 0.112(6) 0.157(9) 0.059(6) 0.063(7) 0.040(7)
C10' 0.091(4) 0.143(7) 0.164(6) 0.016(5) 0.055(4) -0.016(4)
C11 0.0455(10) 0.0529(11) 0.0775(14) 0.0049(10) -0.0089(10) 0.0022(8)
C12 0.105(2) 0.105(2) 0.087(3) 0.000 0.000 0.000
C13 0.0692(16) 0.0692(16) 0.083(3) 0.000 0.000 0.000
C14 0.159(6) 0.092(3) 0.119(4) -0.027(3) -0.015(4) 0.016(4)
C15 0.212(9) 0.183(7) 0.122(4) -0.031(4) -0.012(5) 0.008(6)
C16 0.190(6) 0.190(6) 0.108(6) 0.000 0.000 0.000
O1 0.0671(9) 0.0634(9) 0.0657(9) -0.0010(7) -0.0006(7) 0.0022(7)

loop_
_atom_type_symbol
_atom_type_description
_atom_type_scat_dispersion_real
_atom_type_scat_dispersion_imag
_atom_type_scat_source
C C 0.0033 0.0016 'International Tables Vol C Tables 4.2.6.8 and 6.1.1.4'
H H 0.0000 0.0000 'International Tables Vol C Tables 4.2.6.8 and 6.1.1.4'
O O 0.0106 0.0060 'International Tables Vol C Tables 4.2.6.8 and 6.1.1.4'

loop_
_geom_angle_atom_site_label_1
_geom_angle_atom_site_label_2
_geom_angle_atom_site_label_3
_geom_angle
_geom_angle_site_symmetry_1
_geom_angle_site_symmetry_3
O1 C1 C2 118.59(17) . .
O1 C1 C6 120.16(17) . .
C2 C1 C6 121.2(2) . .
C3 C2 C1 118.37(18) . .
C3 C2 C11 119.89(18) . .
C1 C2 C11 121.69(19) . .
C2 C3 C4 122.7(2) . .
C2 C3 H3 118.2(13) . .
C4 C3 H3 119.1(13) . .
C3 C4 C5 116.7(2) . .
C3 C4 C7 126.3(5) . .
C5 C4 C7 116.3(5) . .
C3 C4 C7' 117.9(4) . .
C5 C4 C7' 125.3(4) . .
C6 C5 C4 123.20(19) . .
C6 C5 H5 118.4 . .
C4 C5 H5 118.4 . .
C5 C6 C1 117.83(18) . .
C5 C6 C11 120.11(18) . 3
C1 C6 C11 122.0(2) . 3
C8 C7 C10 109.3(9) . .
C8 C7 C4 109.0(8) . .
C10 C7 C4 113.7(8) . .
C8 C7 C9 109.4(9) . .
C10 C7 C9 107.6(8) . .
C4 C7 C9 107.8(10) . .
C7 C8 H8A 109.5 . .
C7 C8 H8B 109.5 . .
H8A C8 H8B 109.5 . .
C7 C8 H8C 109.5 . .
H8A C8 H8C 109.5 . .
H8B C8 H8C 109.5 . .
C7 C9 H9A 109.5 . .
C7 C9 H9B 109.5 . .
H9A C9 H9B 109.5 . .
C7 C9 H9C 109.5 . .
H9A C9 H9C 109.5 . .
H9B C9 H9C 109.5 . .
C7 C10 H10A 109.5 . .
C7 C10 H10B 109.5 . .
H10A C10 H10B 109.5 . .
C7 C10 H10C 109.5 . .
H10A C10 H10C 109.5 . .
H10B C10 H10C 109.5 . .
C10' C7' C8' 110.8(7) . .
C10' C7' C9' 108.6(8) . .
C8' C7' C9' 107.3(7) . .
C10' C7' C4 105.3(6) . .
C8' C7' C4 114.0(6) . .
C9' C7' C4 110.7(8) . .
C7' C8' H8'1 109.5 . .
C7' C8' H8'2 109.5 . .
H8'1 C8' H8'2 109.5 . .
C7' C8' H8'3 109.5 . .
H8'1 C8' H8'3 109.5 . .
H8'2 C8' H8'3 109.5 . .
C7' C9' H9'1 109.5 . .
C7' C9' H9'2 109.5 . .
H9'1 C9' H9'2 109.5 . .
C7' C9' H9'3 109.5 . .
H9'1 C9' H9'3 109.5 . .
H9'2 C9' H9'3 109.5 . .
C7' C10' H10D 109.5 . .
C7' C10' H10E 109.5 . .
H10D C10' H10E 109.5 . .
C7' C10' H10F 109.5 . .
H10D C10' H10F 109.5 . .
H10E C10' H10F 109.5 . .
C6 C11 C2 112.32(16) 4 .
C6 C11 H11B 109.1 4 .
C2 C11 H11B 109.1 . .
C6 C11 H11A 109.1 4 .
C2 C11 H11A 109.1 . .
H11B C11 H11A 107.9 . .
C13 C12 H12A 109.5 . .
C13 C12 H12B 109.5 . .
H12A C12 H12B 109.5 . .
C13 C12 H12C 109.5 . .
H12A C12 H12C 109.5 . .
H12B C12 H12C 109.5 . .
C14 C13 C12 120.3(4) . .
C13 C14 C15 121.6(7) . .
C13 C14 H14 119.2 . .
C15 C14 H14 119.2 . .
C14 C15 C16 118.5(10) . .
C14 C15 H15 120.7 . .
C16 C15 H15 120.7 . .
C15 C16 H16 119.8(5) . .
C1 O1 H1 109.5 . .

loop_
_geom_bond_atom_site_label_1
_geom_bond_atom_site_label_2
_geom_bond_distance
_geom_bond_site_symmetry_2
C1 O1 1.383(2) .
C1 C2 1.386(3) .
C1 C6 1.393(3) .
C2 C3 1.377(3) .
C2 C11 1.523(3) .
C3 C4 1.386(3) .
C3 H3 0.99(2) .
C4 C5 1.387(3) .
C4 C7 1.541(11) .
C4 C7' 1.553(9) .
C5 C6 1.374(3) .
C5 H5 0.9300 .
C6 C11 1.516(3) 3
C7 C8 1.523(11) .
C7 C10 1.529(12) .
C7 C9 1.544(11) .
C8 H8A 0.9600 .
C8 H8B 0.9600 .
C8 H8C 0.9600 .
C9 H9A 0.9600 .
C9 H9B 0.9600 .
C9 H9C 0.9600 .
C10 H10A 0.9600 .
C10 H10B 0.9600 .
C10 H10C 0.9600 .
C7' C10' 1.526(10) .
C7' C8' 1.527(10) .
C7' C9' 1.540(10) .
C8' H8'1 0.9600 .
C8' H8'2 0.9600 .
C8' H8'3 0.9600 .
C9' H9'1 0.9600 .
C9' H9'2 0.9600 .
C9' H9'3 0.9600 .
C10' H10D 0.9600 .
C10' H10E 0.9600 .
C10' H10F 0.9600 .
C11 C6 1.516(3) 4
C11 H11B 0.9700 .
C11 H11A 0.9700 .
C12 C13 1.465(7) .
C12 H12A 0.9600 .
C12 H12B 0.9600 .
C12 H12C 0.9600 .
C13 C14 1.347(6) .
C14 C15 1.368(9) .
C14 H14 0.9300 .
C15 C16 1.375(9) .
C15 H15 0.9300 .
C16 H16 0.93(2) .
O1 H1 0.8200 .

loop_
_geom_hbond_atom_site_label_D
_geom_hbond_atom_site_label_H
_geom_hbond_atom_site_label_A
_geom_hbond_distance_DH
_geom_hbond_distance_HA
_geom_hbond_distance_DA
_geom_hbond_angle_DHA
_geom_hbond_site_symmetry_A
O1 H1 O1 0.82 2.09 2.678(2) 128.9 3
O1 H1 O1 0.82 2.09 2.678(2) 128.9 3

loop_
_geom_torsion_atom_site_label_1
_geom_torsion_atom_site_label_2
_geom_torsion_atom_site_label_3
_geom_torsion_atom_site_label_4
_geom_torsion
_geom_torsion_site_symmetry_4
O1 C1 C2 C3 178.84(16) .
C6 C1 C2 C3 -0.8(3) .
O1 C1 C2 C11 -3.9(3) .
C6 C1 C2 C11 176.41(17) .
C1 C2 C3 C4 0.4(3) .
C11 C2 C3 C4 -176.94(19) .
C2 C3 C4 C5 -0.2(3) .
C2 C3 C4 C7 -169.7(6) .
C2 C3 C4 C7' 175.5(4) .
C3 C4 C5 C6 0.5(3) .
C7 C4 C5 C6 171.1(5) .
C7' C4 C5 C6 -174.8(5) .
C4 C5 C6 C1 -1.0(3) .
C4 C5 C6 C11 177.21(19) 3
O1 C1 C6 C5 -178.54(17) .
C2 C1 C6 C5 1.1(3) .
O1 C1 C6 C11 3.3(3) 3
C2 C1 C6 C11 -177.02(17) 3
C3 C4 C7 C8 -17.3(11) .
C5 C4 C7 C8 173.2(7) .
C3 C4 C7 C10 104.9(8) .
C5 C4 C7 C10 -64.6(10) .
C3 C4 C7 C9 -135.9(7) .
C5 C4 C7 C9 54.5(9) .
C3 C4 C7' C10' 72.8(7) .
C5 C4 C7' C10' -112.0(6) .
C3 C4 C7' C8' -48.9(8) .
C5 C4 C7' C8' 126.4(7) .
C3 C4 C7' C9' -170.0(7) .
C5 C4 C7' C9' 5.3(10) .
C3 C2 C11 C6 88.5(2) 4
C1 C2 C11 C6 -88.7(2) 4
C12 C13 C14 C15 179.9(9) .
C13 C14 C15 C16 0.3(17) .
